data_4340375
loop_
_publ_author_name
'Rancan, Marzio'
'Tessarolo, Jacopo'
'Casarin, Maurizio'
'Zanonato, Pier Luigi'
'Quici, Silvio'
'Armelao, Lidia'

_publ_section_title
;
 Double level selection in a constitutional dynamic library of
 coordination driven supramolecular polygons.
;
_journal_issue 14
_journal_name_full 'Inorganic chemistry'
_journal_page_first 7276
_journal_page_last 7287
_journal_paper_doi 10.1021/ic500573e
_journal_volume 53
_journal_year 2014
_chemical_formula_moiety '2(C52 H52 Cu3 N2 O12), 5(C H Cl3)'
_chemical_formula_sum 'C109 H109 Cl15 Cu6 N4 O24'
_chemical_formula_weight 2771.99
_chemical_name_systematic
;
 ? 
;
_space_group_crystal_system triclinic
_space_group_IT_number 2
_space_group_name_Hall '-P 1'
_space_group_name_H-M_alt 'P -1'
_symmetry_space_group_name_Hall '-P 1'
_symmetry_space_group_name_H-M 'P -1'
_atom_sites_solution_hydrogens geom
_atom_sites_solution_primary direct
_atom_sites_solution_secondary difmap
_audit_creation_date 2013-11-12
_audit_creation_method
;
Olex2 1.2
(compiled 2013.09.17 svn.r2790 for OlexSys, GUI svn.r4601)
;
_cell_angle_alpha 75.7831(18)
_cell_angle_beta 79.9734(18)
_cell_angle_gamma 89.9734(17)
_cell_formula_units_Z 2
_cell_length_a 16.0718(3)
_cell_length_b 17.1376(4)
_cell_length_c 23.9629(5)
_cell_measurement_reflns_used 8791
_cell_measurement_temperature 298(1)
_cell_measurement_theta_max 20.7707
_cell_measurement_theta_min 2.2488
_cell_volume 6294.1(2)
_computing_cell_refinement
;
CrysAlisPro, Agilent Technologies,
Version 1.171.36.28 (release 01-02-2013 CrysAlis171 .NET)
(compiled Feb  1 2013,16:14:44)
;
_computing_data_collection
;
CrysAlisPro, Agilent Technologies,
Version 1.171.36.28 (release 01-02-2013 CrysAlis171 .NET)
(compiled Feb  1 2013,16:14:44)
;
_computing_data_reduction
;
CrysAlisPro, Agilent Technologies,
Version 1.171.36.28 (release 01-02-2013 CrysAlis171 .NET)
(compiled Feb  1 2013,16:14:44)
;
_computing_molecular_graphics
;
O. V. Dolomanov, L. J. Bourhis, R. J. Gildea, J. A. K. Howard and H. Puschmann,
OLEX2: a complete structure solution, refinement and analysis program.
J. Appl. Cryst. (2009). 42, 339-341.
;
_computing_publication_material
;
O. V. Dolomanov, L. J. Bourhis, R. J. Gildea, J. A. K. Howard and H. Puschmann,
OLEX2: a complete structure solution, refinement and analysis program.
J. Appl. Cryst. (2009). 42, 339-341.
;
_computing_structure_refinement
;
SHELX, G.M. Sheldrick, Acta Cryst.
(2008). A64, 112-122
;
_computing_structure_solution
;
SHELX, G.M. Sheldrick, Acta Cryst.
(2008). A64, 112-122
;
_diffrn_ambient_temperature 298(1)
_diffrn_detector_area_resol_mean 16.1274
_diffrn_measured_fraction_theta_full 0.9984
_diffrn_measured_fraction_theta_max 0.9196
_diffrn_measurement_device_type 'Xcalibur, Eos, Gemini'
_diffrn_measurement_method '\w scans'
_diffrn_orient_matrix_UB_11 0.0131452000
_diffrn_orient_matrix_UB_12 -0.0248044000
_diffrn_orient_matrix_UB_13 -0.0193560000
_diffrn_orient_matrix_UB_21 0.0388843000
_diffrn_orient_matrix_UB_22 0.0228096000
_diffrn_orient_matrix_UB_23 -0.0101468000
_diffrn_orient_matrix_UB_31 0.0181048000
_diffrn_orient_matrix_UB_32 -0.0262872000
_diffrn_orient_matrix_UB_33 0.0220414000
_diffrn_radiation_monochromator graphite
_diffrn_radiation_type 'Mo K\a'
_diffrn_radiation_wavelength 0.7107
_diffrn_reflns_av_R_equivalents 0.0174
_diffrn_reflns_av_unetI/netI 0.0207
_diffrn_reflns_limit_h_max 15
_diffrn_reflns_limit_h_min -14
_diffrn_reflns_limit_k_max 17
_diffrn_reflns_limit_k_min -15
_diffrn_reflns_limit_l_max 23
_diffrn_reflns_limit_l_min -21
_diffrn_reflns_number 25797
_diffrn_reflns_theta_full 20.77
_diffrn_reflns_theta_max 20.77
_diffrn_reflns_theta_min 2.25
_diffrn_source 'Enhance (Mo) X-ray Source'
_exptl_absorpt_coefficient_mu 1.380
_exptl_absorpt_correction_T_max 1.00000
_exptl_absorpt_correction_T_min 0.78369
_exptl_absorpt_correction_type multi-scan
_exptl_absorpt_process_details
;
CrysAlisPro, Agilent Technologies,
Version 1.171.36.28 (release 01-02-2013 CrysAlis171 .NET)
(compiled Feb  1 2013,16:14:44)
Empirical absorption correction using spherical harmonics,
 implemented in SCALE3 ABSPACK scaling algorithm.
;
_exptl_crystal_colour
;
;
_exptl_crystal_colour_modifier light
_exptl_crystal_colour_primary green
_exptl_crystal_density_diffrn 1.463
_exptl_crystal_density_method 'not measured'
_exptl_crystal_description plate
_exptl_crystal_F_000 2824
_exptl_crystal_recrystallization_method CHCl3/decane
_exptl_crystal_size_max 0.3
_exptl_crystal_size_mid 0.3
_exptl_crystal_size_min 0.1
_refine_diff_density_max 0.875
_refine_diff_density_min -0.799
_refine_diff_density_rms 0.075
_refine_ls_extinction_method none
_refine_ls_goodness_of_fit_ref 1.013
_refine_ls_hydrogen_treatment constr
_refine_ls_matrix_type full
_refine_ls_number_parameters 1448
_refine_ls_number_reflns 12047
_refine_ls_number_restraints 1254
_refine_ls_restrained_S_all 0.978
_refine_ls_R_factor_all 0.0593
_refine_ls_R_factor_gt 0.0546
_refine_ls_shift/su_max 0.001
_refine_ls_shift/su_mean 0.000
_refine_ls_structure_factor_coef Fsqd
_refine_ls_weighting_details 'calc w=1/[\s^2^(Fo^2^)+(0.0922P)^2^+18.2198P] where P=(Fo^2^+2Fc^2^)/3'
_refine_ls_weighting_scheme calc
_refine_ls_wR_factor_gt 0.1522
_refine_ls_wR_factor_ref 0.1569
_reflns_number_gt 10763
_reflns_number_total 12047
_reflns_threshold_expression >2sigma(I)
_cod_data_source_file ic500573e_si_002.cif
_cod_data_source_block Cu3Pyr
_cod_depositor_comments 'Adding full bibliography for 4340369--4340375.cif.'
_cod_database_code 4340375

loop_
_space_group_symop_id
_space_group_symop_operation_xyz
1 'x, y, z'
2 '-x, -y, -z'

loop_
_atom_site_label
_atom_site_type_symbol
_atom_site_fract_x
_atom_site_fract_y
_atom_site_fract_z
_atom_site_U_iso_or_equiv
_atom_site_adp_type
_atom_site_occupancy
_atom_site_symmetry_multiplicity
_atom_site_calc_flag
_atom_site_refinement_flags
_atom_site_disorder_assembly
_atom_site_disorder_group
Cu5 Cu 0.40159(4) 0.62276(4) 0.13000(3) 0.0460(2) Uani 1 1 d U . .
Cu2 Cu 0.09667(4) 0.87251(4) 0.87839(3) 0.0445(2) Uani 1 1 d U . .
Cu1 Cu 0.11977(5) 1.18757(4) 0.66927(3) 0.0522(2) Uani 1 1 d U . .
Cu3 Cu 0.37067(5) 0.89224(5) 0.63145(3) 0.0559(2) Uani 1 1 d U . .
Cu4 Cu 0.36951(5) 0.81710(5) 0.32794(3) 0.0615(3) Uani 1 1 d U . .
Cu6 Cu 0.12467(5) 0.48908(5) 0.37175(4) 0.0654(3) Uani 1 1 d U . .
Cl5 Cl 0.11778(17) 0.4460(2) 0.68265(12) 0.1296(10) Uani 1 1 d U . .
Cl4 Cl 0.2119(2) 0.43886(17) 0.77376(13) 0.1370(11) Uani 1 1 d U . .
Cl6 Cl 0.29743(17) 0.44975(19) 0.65697(16) 0.1399(11) Uani 1 1 d U . .
O20 O 0.4057(2) 0.5126(2) 0.17247(18) 0.0520(10) Uani 1 1 d U . .
O5 O 0.1053(2) 0.9631(2) 0.91133(17) 0.0464(9) Uani 1 1 d U . .
O2 O 0.2265(3) 1.2457(2) 0.63648(18) 0.0586(11) Uani 1 1 d U . .
C11 C -0.0781(3) 1.0946(3) 0.8960(2) 0.0377(12) Uani 1 1 d U . .
O8 O 0.0843(3) 0.7832(3) 0.8458(2) 0.0702(13) Uani 1 1 d U A .
C14 C -0.0248(3) 1.0226(3) 0.8941(2) 0.0365(12) Uani 1 1 d U . .
O7 O 0.1986(2) 0.8297(2) 0.90445(16) 0.0438(9) Uani 1 1 d U . .
O18 O 0.4038(2) 0.7298(2) 0.07986(18) 0.0546(10) Uani 1 1 d U . .
Cl15 Cl 0.4216(3) 0.3819(3) -0.01334(15) 0.1940(19) Uani 1 1 d U . .
Cl14 Cl 0.5106(3) 0.3939(2) 0.07601(18) 0.1693(14) Uani 1 1 d U . .
O1 O 0.1156(3) 1.1602(3) 0.59674(18) 0.0596(11) Uani 1 1 d U . .
O6 O -0.0216(2) 0.8902(2) 0.87895(19) 0.0537(11) Uani 1 1 d U . .
O11 O 0.4141(3) 0.8628(2) 0.70241(18) 0.0553(10) Uani 1 1 d U . .
C73 C 0.5662(4) 0.9019(3) 0.1463(3) 0.0469(14) Uani 1 1 d U . .
C78 C 0.5734(3) 0.8629(3) 0.1014(3) 0.0449(14) Uani 1 1 d U . .
O4 O 0.0061(3) 1.1418(3) 0.69702(18) 0.0607(11) Uani 1 1 d U . .
C6 C -0.0770(4) 1.1600(4) 0.8479(3) 0.0481(14) Uani 1 1 d U . .
O23 O 0.0812(3) 0.5048(2) 0.30124(19) 0.0593(11) Uani 1 1 d U . .
O10 O 0.3296(3) 0.9234(3) 0.56011(19) 0.0631(11) Uani 1 1 d U . .
O13 O 0.4858(3) 0.7987(3) 0.30279(19) 0.0695(12) Uani 1 1 d U A .
O17 O 0.5120(2) 0.6443(2) 0.14497(19) 0.0548(11) Uani 1 1 d U . .
C22 C 0.2701(4) 0.6542(3) 0.8454(3) 0.0430(13) Uani 1 1 d U . .
N4 N 0.3230(3) 0.6554(3) 0.2110(2) 0.0527(12) Uani 1 1 d U . .
O19 O 0.3100(3) 0.5947(2) 0.09561(18) 0.0600(11) Uani 1 1 d U . .
C19 C 0.2156(3) 0.7224(3) 0.8568(3) 0.0432(13) Uani 1 1 d U A .
O3 O 0.1120(3) 1.2348(3) 0.73509(19) 0.0640(12) Uani 1 1 d U . .
O22 O 0.0592(3) 0.5742(3) 0.3911(2) 0.0614(11) Uani 1 1 d U A .
C86 C 0.2799(4) 0.4594(3) 0.1534(3) 0.0450(13) Uani 1 1 d U . .
N2 N 0.1713(3) 0.9529(3) 0.7904(2) 0.0582(13) Uani 1 1 d U . .
O14 O 0.3682(3) 0.8931(3) 0.25446(19) 0.0678(12) Uani 1 1 d U A .
C94 C 0.1606(3) 0.3589(3) 0.2141(3) 0.0422(13) Uani 1 1 d U . .
C15 C 0.0552(3) 1.0209(3) 0.9100(2) 0.0408(13) Uani 1 1 d U . .
C70 C 0.5049(4) 0.8751(4) 0.2036(3) 0.0517(14) Uani 1 1 d U A .
O24 O 0.1716(3) 0.3910(3) 0.3607(2) 0.0673(12) Uani 1 1 d U . .
C46 C 0.2574(4) 1.2013(4) 0.5486(2) 0.0493(14) Uani 1 1 d U . .
O12 O 0.3184(3) 0.7894(3) 0.6465(2) 0.0710(13) Uani 1 1 d U . .
C81 C 0.5212(3) 0.7863(3) 0.1069(3) 0.0430(13) Uani 1 1 d U . .
C3 C -0.0177(4) 1.1699(4) 0.7905(3) 0.0494(14) Uani 1 1 d U . .
O9 O 0.4310(3) 0.9933(3) 0.61364(19) 0.0610(11) Uani 1 1 d U . .
C38 C 0.3734(4) 1.1415(4) 0.4854(3) 0.0522(15) Uani 1 1 d U . .
C97 C 0.1476(3) 0.3989(3) 0.2645(3) 0.0445(13) Uani 1 1 d U . .
O16 O 0.2601(3) 0.8486(2) 0.35804(18) 0.0601(11) Uani 1 1 d U . .
C9 C -0.1847(4) 1.1579(4) 0.9532(3) 0.0506(15) Uani 1 1 d U . .
H9 H -0.2191 1.1568 0.9889 0.061 Uiso 1 1 calc R . .
C43 C 0.3216(4) 1.2055(4) 0.4937(3) 0.0519(15) Uani 1 1 d U . .
C27 C 0.3310(4) 0.6613(3) 0.7947(3) 0.0444(13) Uani 1 1 d U . .
C55 C 0.1227(4) 0.5967(4) 0.4683(3) 0.0534(15) Uani 1 1 d U A .
C69 C 0.4256(5) 0.9080(4) 0.2085(3) 0.0618(17) Uani 1 1 d U . .
C75 C 0.6753(4) 0.9997(4) 0.0876(3) 0.0648(18) Uani 1 1 d U . .
H75 H 0.7102 1.0447 0.0837 0.078 Uiso 1 1 calc R . .
C89 C 0.2226(4) 0.3851(3) 0.1642(3) 0.0450(14) Uani 1 1 d U . .
C85 C 0.3515(4) 0.4552(3) 0.1796(3) 0.0471(14) Uani 1 1 d U . .
C66 C 0.2344(4) 0.7508(4) 0.4498(3) 0.0524(15) Uani 1 1 d U A .
C2 C -0.0400(4) 1.1373(4) 0.7475(3) 0.0535(15) Uani 1 1 d U . .
C7 C -0.1327(4) 1.2215(4) 0.8550(3) 0.068(2) Uani 1 1 d U . .
H7 H -0.1328 1.2653 0.8231 0.082 Uiso 1 1 calc R . .
C42 C 0.3296(4) 1.2758(4) 0.4494(3) 0.0644(18) Uani 1 1 d U . .
H42 H 0.2946 1.3178 0.4542 0.077 Uiso 1 1 calc R . .
C76 C 0.6809(4) 0.9621(4) 0.0435(3) 0.0623(17) Uani 1 1 d U . .
H76 H 0.7185 0.9823 0.0087 0.075 Uiso 1 1 calc R . .
Cl13 Cl 0.4447(3) 0.2411(3) 0.07462(19) 0.1762(14) Uani 1 1 d U . .
C12 C -0.1552(4) 0.9435(4) 0.8875(3) 0.0622(18) Uani 1 1 d U . .
H12A H -0.1806 0.9061 0.9233 0.093 Uiso 1 1 calc R . .
H12B H -0.1647 0.9237 0.8549 0.093 Uiso 1 1 calc R . .
H12C H -0.1799 0.9949 0.8854 0.093 Uiso 1 1 calc R . .
N1 N 0.1802(4) 1.0719(3) 0.7146(2) 0.0619(14) Uani 1 1 d U . .
C58 C 0.1217(4) 0.6457(4) 0.5133(3) 0.0521(15) Uani 1 1 d U . .
C96 C 0.0986(4) 0.4664(4) 0.2613(3) 0.0510(14) Uani 1 1 d U . .
C34 C 0.4256(4) 1.0563(4) 0.5727(3) 0.0547(15) Uani 1 1 d U . .
C10 C -0.1316(3) 1.0958(3) 0.9480(3) 0.0442(14) Uani 1 1 d U . .
H10 H -0.1317 1.0530 0.9805 0.053 Uiso 1 1 calc R . .
C18 C 0.2362(3) 0.7672(3) 0.8947(2) 0.0416(13) Uani 1 1 d U . .
C74 C 0.6180(4) 0.9710(4) 0.1375(3) 0.0613(17) Uani 1 1 d U . .
H74 H 0.6130 0.9983 0.1670 0.074 Uiso 1 1 calc R . .
C23 C 0.2606(4) 0.5822(4) 0.8885(3) 0.0586(16) Uani 1 1 d U . .
H23 H 0.2193 0.5769 0.9218 0.070 Uiso 1 1 calc R . .
C36 C 0.3328(4) 0.9931(4) 0.5253(3) 0.0604(16) Uani 1 1 d U . .
O21 O 0.1741(4) 0.4803(3) 0.4385(2) 0.0929(17) Uani 1 1 d U A .
C71 C 0.5315(4) 0.8256(4) 0.2524(3) 0.0571(16) Uani 1 1 d U . .
C47 C 0.2750(4) 1.2426(4) 0.5891(3) 0.0523(15) Uani 1 1 d U . .
O15 O 0.3775(3) 0.7521(4) 0.4038(2) 0.0882(16) Uani 1 1 d U A .
C60 C 0.0573(5) 0.6605(4) 0.6089(3) 0.0717(19) Uani 1 1 d U . .
H60 H 0.0188 0.6414 0.6436 0.086 Uiso 1 1 calc R . .
C45 C 0.1748(4) 1.1700(4) 0.5524(3) 0.0541(15) Uani 1 1 d U . .
C35 C 0.3729(4) 1.0623(4) 0.5309(3) 0.0520(14) Uani 1 1 d U . .
C90 C 0.2316(4) 0.3406(4) 0.1224(3) 0.0611(17) Uani 1 1 d U . .
H90 H 0.2740 0.3566 0.0896 0.073 Uiso 1 1 calc R . .
C80 C 0.5533(4) 0.7112(4) 0.1310(3) 0.0498(15) Uani 1 1 d U . .
C13 C -0.0618(3) 0.9524(3) 0.8858(3) 0.0450(14) Uani 1 1 d U . .
C63 C 0.1711(4) 0.7162(4) 0.5049(3) 0.0512(14) Uani 1 1 d U . .
C28 C 0.4436(5) 0.7955(4) 0.7929(3) 0.071(2) Uani 1 1 d U . .
H28A H 0.5029 0.8061 0.7777 0.107 Uiso 1 1 calc R . .
H28B H 0.4349 0.7431 0.8197 0.107 Uiso 1 1 calc R . .
H28C H 0.4229 0.8355 0.8131 0.107 Uiso 1 1 calc R . .
C87 C 0.2673(4) 0.5277(4) 0.1088(3) 0.0512(15) Uani 1 1 d U . .
C49 C 0.1391(4) 1.0177(4) 0.7598(3) 0.0593(16) Uani 1 1 d U . .
H49 H 0.0820 1.0253 0.7714 0.071 Uiso 1 1 calc R . .
C26 C 0.3822(4) 0.5961(4) 0.7909(3) 0.0551(16) Uani 1 1 d U . .
H26 H 0.4237 0.6004 0.7579 0.066 Uiso 1 1 calc R . .
C30 C 0.3447(4) 0.7339(3) 0.7439(3) 0.0472(14) Uani 1 1 d U . .
C29 C 0.3971(3) 0.7981(4) 0.7436(3) 0.0453(14) Uani 1 1 d U . .
C95 C 0.0573(5) 0.4989(4) 0.2086(3) 0.071(2) Uani 1 1 d U . .
H95A H -0.0021 0.5035 0.2213 0.107 Uiso 1 1 calc R . .
H95B H 0.0654 0.4629 0.1833 0.107 Uiso 1 1 calc R . .
H95C H 0.0825 0.5510 0.1877 0.107 Uiso 1 1 calc R . .
C20 C 0.1387(4) 0.7319(4) 0.8364(3) 0.0633(18) Uani 1 1 d DU . .
C1 C -0.1242(4) 1.0962(5) 0.7550(3) 0.083(2) Uani 1 1 d U . .
H1A H -0.1530 1.1231 0.7242 0.124 Uiso 1 1 calc R . .
H1D H -0.1571 1.0979 0.7922 0.124 Uiso 1 1 calc R . .
H1E H -0.1169 1.0411 0.7535 0.124 Uiso 1 1 calc R . .
C65 C 0.2121(4) 0.8143(4) 0.4066(3) 0.0545(15) Uani 1 1 d U . .
C82 C 0.4515(4) 0.7898(4) 0.0793(3) 0.0503(15) Uani 1 1 d U . .
C17 C 0.3054(4) 0.7434(4) 0.9296(3) 0.0583(17) Uani 1 1 d U . .
H17A H 0.3400 0.7903 0.9271 0.087 Uiso 1 1 calc R . .
H17B H 0.3396 0.7049 0.9143 0.087 Uiso 1 1 calc R . .
H17C H 0.2809 0.7199 0.9698 0.087 Uiso 1 1 calc R . .
C59 C 0.0658(4) 0.6195(4) 0.5661(3) 0.0690(19) Uani 1 1 d U . .
H59 H 0.0330 0.5724 0.5725 0.083 Uiso 1 1 calc R . .
C8 C -0.1866(4) 1.2207(4) 0.9059(3) 0.0605(17) Uani 1 1 d U . .
H8 H -0.2237 1.2620 0.9083 0.073 Uiso 1 1 calc R . .
C91 C 0.1806(5) 0.2741(4) 0.1277(3) 0.0631(17) Uani 1 1 d U . .
H91 H 0.1886 0.2458 0.0988 0.076 Uiso 1 1 calc R . .
C92 C 0.1185(4) 0.2498(4) 0.1751(3) 0.0579(16) Uani 1 1 d U . .
H92 H 0.0825 0.2056 0.1789 0.069 Uiso 1 1 calc R . .
C54 C 0.1701(5) 0.5286(5) 0.4724(3) 0.077(2) Uani 1 1 d DU . .
C25 C 0.3732(4) 0.5257(4) 0.8346(3) 0.0643(18) Uani 1 1 d U . .
H25 H 0.4087 0.4836 0.8313 0.077 Uiso 1 1 calc R . .
C31 C 0.3137(4) 0.7319(4) 0.6918(3) 0.0614(17) Uani 1 1 d U . .
C98 C 0.1731(4) 0.3610(4) 0.3170(3) 0.0510(15) Uani 1 1 d U . .
C99 C 0.2006(5) 0.2748(4) 0.3280(3) 0.0669(18) Uani 1 1 d U . .
H99A H 0.2409 0.2673 0.3539 0.100 Uiso 1 1 calc R . .
H99B H 0.2261 0.2639 0.2915 0.100 Uiso 1 1 calc R . .
H99C H 0.1523 0.2388 0.3455 0.100 Uiso 1 1 calc R . .
C40 C 0.4375(5) 1.2226(5) 0.3901(3) 0.079(2) Uani 1 1 d U . .
H40 H 0.4762 1.2276 0.3555 0.095 Uiso 1 1 calc R . .
C72 C 0.6218(5) 0.7994(5) 0.2498(3) 0.088(2) Uani 1 1 d U A .
H72A H 0.6409 0.8026 0.2850 0.133 Uiso 1 1 calc R . .
H72B H 0.6574 0.8341 0.2167 0.133 Uiso 1 1 calc R . .
H72C H 0.6243 0.7449 0.2461 0.133 Uiso 1 1 calc R . .
C24 C 0.3110(5) 0.5184(4) 0.8831(3) 0.0634(17) Uani 1 1 d U . .
H24 H 0.3030 0.4705 0.9122 0.076 Uiso 1 1 calc R . .
C44 C 0.1478(5) 1.1514(5) 0.5000(3) 0.085(2) Uani 1 1 d U . .
H44A H 0.1404 1.0941 0.5063 0.127 Uiso 1 1 calc R . .
H44B H 0.1904 1.1720 0.4660 0.127 Uiso 1 1 calc R . .
H44C H 0.0954 1.1762 0.4942 0.127 Uiso 1 1 calc R . .
C56 C 0.0637(4) 0.6104(4) 0.4306(3) 0.0551(15) Uani 1 1 d U . .
C52 C 0.2531(4) 0.9445(4) 0.7737(3) 0.0628(17) Uani 1 1 d U . .
H52 H 0.2783 0.9000 0.7940 0.075 Uiso 1 1 calc R . .
C62 C 0.1618(5) 0.7564(4) 0.5491(3) 0.0651(18) Uani 1 1 d U . .
H62 H 0.1950 0.8030 0.5435 0.078 Uiso 1 1 calc R . .
C4 C 0.2425(5) 0.6327(4) 0.2291(3) 0.076(2) Uani 1 1 d U . .
H4 H 0.2181 0.6008 0.2094 0.092 Uiso 1 1 calc R . .
C5 C 0.1923(5) 0.6533(5) 0.2757(3) 0.079(2) Uani 1 1 d U . .
H5 H 0.1348 0.6392 0.2859 0.094 Uiso 1 1 calc R . .
C51 C 0.3017(4) 0.9974(4) 0.7288(3) 0.0616(17) Uani 1 1 d U . .
H51 H 0.3594 0.9912 0.7185 0.074 Uiso 1 1 calc R . .
C32 C 0.2769(6) 0.6536(4) 0.6851(4) 0.096(3) Uani 1 1 d U . .
H32A H 0.2440 0.6653 0.6545 0.143 Uiso 1 1 calc R . .
H32B H 0.2415 0.6263 0.7212 0.143 Uiso 1 1 calc R . .
H32C H 0.3221 0.6199 0.6755 0.143 Uiso 1 1 calc R . .
C48 C 0.3565(4) 1.2924(4) 0.5781(3) 0.0710(19) Uani 1 1 d U . .
H48A H 0.3449 1.3486 0.5687 0.106 Uiso 1 1 calc R . .
H48B H 0.3948 1.2806 0.5461 0.106 Uiso 1 1 calc R . .
H48C H 0.3817 1.2796 0.6126 0.106 Uiso 1 1 calc R . .
C16 C 0.3183(5) 0.7309(5) 0.4484(3) 0.075(2) Uani 1 1 d DU . .
C93 C 0.1097(4) 0.2921(4) 0.2177(3) 0.0522(15) Uani 1 1 d U . .
H93 H 0.0676 0.2749 0.2505 0.063 Uiso 1 1 calc R . .
C50 C 0.2620(5) 1.0605(4) 0.6991(3) 0.0661(18) Uani 1 1 d U . .
H50 H 0.2932 1.0968 0.6669 0.079 Uiso 1 1 calc R . .
C84 C 0.3723(4) 0.3782(4) 0.2186(3) 0.0674(19) Uani 1 1 d U . .
H84A H 0.4296 0.3659 0.2055 0.101 Uiso 1 1 calc R . .
H84B H 0.3347 0.3355 0.2173 0.101 Uiso 1 1 calc R . .
H84C H 0.3660 0.3838 0.2580 0.101 Uiso 1 1 calc R . .
C41 C 0.3879(5) 1.2855(5) 0.3985(3) 0.0721(19) Uani 1 1 d U . .
H41 H 0.3935 1.3340 0.3700 0.087 Uiso 1 1 calc R . .
C57 C -0.0046(5) 0.6698(5) 0.4362(4) 0.091(3) Uani 1 1 d U A .
H57A H -0.0022 0.7083 0.3992 0.136 Uiso 1 1 calc R . .
H57B H 0.0039 0.6973 0.4653 0.136 Uiso 1 1 calc R . .
H57C H -0.0589 0.6417 0.4475 0.136 Uiso 1 1 calc R . .
C1A C 0.0863(4) 1.0893(4) 0.9298(4) 0.071(2) Uani 1 1 d U . .
H1AA H 0.0767 1.0762 0.9718 0.106 Uiso 1 1 calc R . .
H1AB H 0.0566 1.1366 0.9156 0.106 Uiso 1 1 calc R . .
H1AC H 0.1458 1.0994 0.9149 0.106 Uiso 1 1 calc R . .
C77 C 0.6305(4) 0.8935(4) 0.0504(3) 0.0542(16) Uani 1 1 d U . .
H77 H 0.6353 0.8678 0.0201 0.065 Uiso 1 1 calc R . .
C88 C 0.2031(5) 0.5270(4) 0.0705(3) 0.079(2) Uani 1 1 d U . .
H88A H 0.1739 0.5764 0.0659 0.118 Uiso 1 1 calc R . .
H88B H 0.1633 0.4824 0.0881 0.118 Uiso 1 1 calc R . .
H88C H 0.2311 0.5219 0.0328 0.118 Uiso 1 1 calc R . .
C33 C 0.4863(5) 1.1222(4) 0.5707(4) 0.078(2) Uani 1 1 d U . .
H33A H 0.4630 1.1518 0.5985 0.117 Uiso 1 1 calc R . .
H33B H 0.4969 1.1575 0.5321 0.117 Uiso 1 1 calc R . .
H33C H 0.5384 1.0999 0.5802 0.117 Uiso 1 1 calc R . .
C21B C 0.1209(8) 0.6891(9) 0.7900(7) 0.050(4) Uiso 0.53(2) 1 d PDU A 2
H21A H 0.0623 0.6719 0.7980 0.074 Uiso 0.53(2) 1 calc PR A 2
H21B H 0.1553 0.6431 0.7911 0.074 Uiso 0.53(2) 1 calc PR A 2
H21C H 0.1341 0.7257 0.7519 0.074 Uiso 0.53(2) 1 calc PR A 2
C37 C 0.2909(5) 0.9948(5) 0.4738(3) 0.083(2) Uani 1 1 d U . .
H37A H 0.3174 0.9581 0.4525 0.124 Uiso 1 1 calc R . .
H37B H 0.2964 1.0484 0.4487 0.124 Uiso 1 1 calc R . .
H37C H 0.2320 0.9792 0.4872 0.124 Uiso 1 1 calc R . .
N3 N 0.3117(4) 0.7194(4) 0.2890(3) 0.0877(18) Uani 1 1 d U . .
C79 C 0.6453(4) 0.7041(4) 0.1374(4) 0.080(2) Uani 1 1 d U . .
H79A H 0.6492 0.6685 0.1745 0.119 Uiso 1 1 calc R . .
H79B H 0.6693 0.7563 0.1351 0.119 Uiso 1 1 calc R . .
H79C H 0.6757 0.6830 0.1065 0.119 Uiso 1 1 calc R . .
C1B C 0.2302(5) 0.6942(4) 0.3052(3) 0.0697(19) Uani 1 1 d U . .
H1B H 0.1989 0.7060 0.3384 0.084 Uiso 1 1 calc R . .
C67B C 0.3486(9) 0.6670(11) 0.4977(6) 0.070(5) Uiso 0.53(2) 1 d PDU A 2
H67A H 0.3330 0.6817 0.5342 0.104 Uiso 0.53(2) 1 calc PR A 2
H67B H 0.4090 0.6643 0.4888 0.104 Uiso 0.53(2) 1 calc PR A 2
H67C H 0.3226 0.6153 0.5007 0.104 Uiso 0.53(2) 1 calc PR A 2
C64 C 0.1277(5) 0.8514(4) 0.4154(3) 0.076(2) Uani 1 1 d U . .
H64A H 0.1354 0.9090 0.4046 0.113 Uiso 1 1 calc R . .
H64B H 0.1013 0.8338 0.4558 0.113 Uiso 1 1 calc R . .
H64C H 0.0924 0.8350 0.3915 0.113 Uiso 1 1 calc R . .
C1C C 0.3524(5) 0.6988(5) 0.2414(4) 0.085(2) Uani 1 1 d U . .
H1C H 0.4083 0.7179 0.2285 0.103 Uiso 1 1 calc R . .
C39 C 0.4294(5) 1.1522(5) 0.4335(3) 0.073(2) Uani 1 1 d U . .
H39 H 0.4632 1.1099 0.4274 0.088 Uiso 1 1 calc R . .
C83 C 0.4286(5) 0.8668(4) 0.0402(3) 0.075(2) Uani 1 1 d U . .
H83A H 0.4285 0.8592 0.0019 0.113 Uiso 1 1 calc R . .
H83B H 0.4693 0.9091 0.0377 0.113 Uiso 1 1 calc R . .
H83C H 0.3734 0.8813 0.0561 0.113 Uiso 1 1 calc R . .
C4S C 0.4854(7) 0.3355(7) 0.0329(4) 0.124(3) Uani 1 1 d U . .
H4S H 0.5385 0.3267 0.0084 0.149 Uiso 1 1 calc R . .
C1S C 0.2082(5) 0.4128(5) 0.7077(4) 0.089(2) Uani 1 1 d U . .
H1S H 0.2066 0.3539 0.7155 0.106 Uiso 1 1 calc R . .
C68B C 0.3894(10) 0.9531(11) 0.1548(6) 0.067(5) Uiso 0.53(2) 1 d PU A 2
H68A H 0.3534 0.9168 0.1440 0.100 Uiso 0.53(2) 1 calc PR A 2
H68B H 0.4350 0.9738 0.1228 0.100 Uiso 0.53(2) 1 calc PR A 2
H68C H 0.3573 0.9969 0.1641 0.100 Uiso 0.53(2) 1 calc PR A 2
C61 C 0.1057(5) 0.7302(4) 0.6008(3) 0.0699(19) Uani 1 1 d U . .
H61 H 0.1005 0.7587 0.6295 0.084 Uiso 1 1 calc R . .
Cl11 Cl 0.21544(14) 0.06243(13) 0.34163(11) 0.1005(7) Uani 1 1 d U . .
Cl8 Cl -0.15093(14) 0.05804(15) 0.37692(12) 0.1038(7) Uani 1 1 d U . .
Cl12 Cl 0.39579(14) 0.05354(17) 0.31088(10) 0.1056(7) Uani 1 1 d U . .
Cl9 Cl 0.00481(18) 0.09080(17) 0.29512(11) 0.1198(9) Uani 1 1 d U . .
Cl7 Cl 0.00524(17) 0.04782(18) 0.41850(12) 0.1180(8) Uani 1 1 d U . .
Cl10 Cl 0.2974(2) 0.12727(17) 0.22364(11) 0.1349(10) Uani 1 1 d U . .
C3S C 0.2989(5) 0.0516(4) 0.2888(3) 0.0724(19) Uani 1 1 d U . .
H3S H 0.2909 -0.0008 0.2805 0.087 Uiso 1 1 calc R . .
C2S C -0.0452(5) 0.0332(5) 0.3625(3) 0.078(2) Uani 1 1 d U . .
H2S H -0.0433 -0.0237 0.3620 0.093 Uiso 1 1 calc R . .
Cl1 Cl 0.03344(17) 0.72835(19) 0.01077(12) 0.1262(9) Uani 1 1 d DU B .
Cl2B Cl -0.1391(5) 0.6663(9) 0.0309(4) 0.156(5) Uiso 0.383(14) 1 d PDU B 2
Cl3B Cl -0.0170(6) 0.6044(4) -0.0355(4) 0.176(4) Uiso 0.594(16) 1 d PDU B 2
C5S C -0.0482(3) 0.6978(5) -0.0192(4) 0.113(3) Uani 1 1 d DU . .
H5SA H -0.0585 0.7382 -0.0538 0.136 Uiso 0.383(14) 1 calc PR B 2
H5S H -0.0425 0.7222 -0.0613 0.136 Uiso 0.617(14) 1 calc PR B 1
C1D C 0.0551(4) 1.2210(4) 0.7801(3) 0.0551(15) Uani 1 1 d U . .
C1E C 0.0685(5) 1.2698(4) 0.8223(3) 0.081(2) Uani 1 1 d U . .
H1EA H 0.1268 1.2689 0.8266 0.122 Uiso 1 1 calc R . .
H1EB H 0.0334 1.2472 0.8596 0.122 Uiso 1 1 calc R . .
H1EC H 0.0538 1.3244 0.8076 0.122 Uiso 1 1 calc R . .
C53B C 0.2063(11) 0.4905(9) 0.5277(6) 0.059(4) Uiso 0.53(2) 1 d PDU A 2
H53A H 0.2160 0.5313 0.5473 0.089 Uiso 0.53(2) 1 calc PR A 2
H53B H 0.2587 0.4664 0.5169 0.089 Uiso 0.53(2) 1 calc PR A 2
H53C H 0.1667 0.4499 0.5534 0.089 Uiso 0.53(2) 1 calc PR A 2
Cl2A Cl -0.1447(3) 0.7238(5) 0.0228(2) 0.133(3) Uiso 0.617(14) 1 d PD B 1
Cl3A Cl -0.0704(10) 0.5943(5) -0.0010(7) 0.190(6) Uiso 0.406(16) 1 d PD B 1
C21A C 0.1027(10) 0.6612(10) 0.8178(10) 0.060(5) Uiso 0.47(2) 1 d PD A 1
H21D H 0.0511 0.6401 0.8440 0.091 Uiso 0.47(2) 1 calc PR A 1
H21E H 0.1430 0.6197 0.8190 0.091 Uiso 0.47(2) 1 calc PR A 1
H21F H 0.0916 0.6796 0.7787 0.091 Uiso 0.47(2) 1 calc PR A 1
C67A C 0.3515(10) 0.7050(14) 0.5067(6) 0.070(6) Uiso 0.47(2) 1 d PD A 1
H67D H 0.3493 0.7493 0.5248 0.105 Uiso 0.47(2) 1 calc PR A 1
H67E H 0.4088 0.6892 0.4992 0.105 Uiso 0.47(2) 1 calc PR A 1
H67F H 0.3169 0.6604 0.5324 0.105 Uiso 0.47(2) 1 calc PR A 1
C68A C 0.4126(11) 0.9822(11) 0.1613(7) 0.058(5) Uiso 0.47(2) 1 d P A 1
H68D H 0.3556 0.9809 0.1545 0.086 Uiso 0.47(2) 1 calc PR A 1
H68E H 0.4512 0.9828 0.1258 0.086 Uiso 0.47(2) 1 calc PR A 1
H68F H 0.4230 1.0298 0.1739 0.086 Uiso 0.47(2) 1 calc PR A 1
C53A C 0.2407(13) 0.5183(14) 0.5108(9) 0.083(6) Uiso 0.47(2) 1 d PD A 1
H53D H 0.2923 0.5450 0.4877 0.125 Uiso 0.47(2) 1 calc PR A 1
H53E H 0.2496 0.4620 0.5250 0.125 Uiso 0.47(2) 1 calc PR A 1
H53F H 0.2234 0.5414 0.5435 0.125 Uiso 0.47(2) 1 calc PR A 1

loop_
_atom_site_aniso_label
_atom_site_aniso_U_11
_atom_site_aniso_U_22
_atom_site_aniso_U_33
_atom_site_aniso_U_23
_atom_site_aniso_U_13
_atom_site_aniso_U_12
Cu5 0.0490(5) 0.0333(4) 0.0529(5) -0.0083(4) -0.0053(3) -0.0057(3)
Cu2 0.0422(4) 0.0380(4) 0.0577(5) -0.0191(4) -0.0102(3) 0.0090(3)
Cu1 0.0615(5) 0.0522(5) 0.0373(5) -0.0089(4) 0.0028(4) 0.0079(4)
Cu3 0.0589(5) 0.0505(5) 0.0558(5) -0.0082(4) -0.0105(4) 0.0026(4)
Cu4 0.0688(6) 0.0638(6) 0.0441(5) -0.0047(4) -0.0016(4) -0.0095(4)
Cu6 0.0772(6) 0.0672(6) 0.0608(6) -0.0306(4) -0.0161(4) 0.0184(4)
Cl5 0.1107(18) 0.169(3) 0.0980(18) -0.0047(17) -0.0308(14) 0.0513(18)
Cl4 0.193(3) 0.1015(19) 0.117(2) 0.0001(15) -0.067(2) -0.0393(19)
Cl6 0.1005(18) 0.130(2) 0.201(3) -0.085(2) 0.0061(19) -0.0099(16)
O20 0.050(2) 0.034(2) 0.068(3) -0.0033(19) -0.012(2) -0.0032(18)
O5 0.045(2) 0.037(2) 0.062(3) -0.0179(19) -0.0143(19) 0.0106(18)
O2 0.071(3) 0.056(3) 0.043(3) -0.013(2) 0.006(2) -0.001(2)
C11 0.037(3) 0.037(3) 0.041(3) -0.013(3) -0.006(2) 0.006(2)
O8 0.052(3) 0.065(3) 0.123(4) -0.060(3) -0.039(3) 0.025(2)
C14 0.038(3) 0.035(3) 0.034(3) -0.007(2) -0.001(2) 0.003(2)
O7 0.047(2) 0.038(2) 0.048(2) -0.0141(18) -0.0100(18) 0.0090(17)
O18 0.051(2) 0.039(2) 0.068(3) 0.000(2) -0.014(2) -0.0083(19)
Cl15 0.185(3) 0.292(5) 0.110(2) -0.047(3) -0.048(2) 0.109(3)
Cl14 0.187(3) 0.183(3) 0.172(3) -0.091(3) -0.056(3) 0.058(3)
O1 0.059(3) 0.073(3) 0.044(2) -0.017(2) 0.002(2) 0.003(2)
O6 0.041(2) 0.044(2) 0.084(3) -0.031(2) -0.013(2) 0.0081(18)
O11 0.059(3) 0.047(3) 0.058(3) -0.007(2) -0.012(2) -0.0015(19)
C73 0.049(3) 0.042(3) 0.047(3) -0.005(3) -0.009(3) -0.009(3)
C78 0.043(3) 0.034(3) 0.053(4) -0.002(3) -0.008(3) -0.004(2)
O4 0.062(3) 0.078(3) 0.039(3) -0.015(2) 0.000(2) 0.005(2)
C6 0.050(3) 0.050(4) 0.044(3) -0.013(3) -0.003(3) 0.017(3)
O23 0.066(3) 0.056(3) 0.064(3) -0.027(2) -0.016(2) 0.012(2)
O10 0.074(3) 0.055(3) 0.058(3) -0.008(2) -0.015(2) -0.002(2)
O13 0.071(3) 0.083(3) 0.045(3) -0.001(2) -0.006(2) -0.004(2)
O17 0.049(2) 0.031(2) 0.082(3) -0.007(2) -0.013(2) 0.0011(18)
C22 0.049(3) 0.028(3) 0.054(4) -0.015(3) -0.012(3) 0.005(2)
N4 0.056(3) 0.045(3) 0.057(3) -0.016(2) -0.006(2) -0.001(2)
O19 0.080(3) 0.039(2) 0.059(3) -0.002(2) -0.023(2) -0.016(2)
C19 0.043(3) 0.035(3) 0.053(4) -0.013(3) -0.009(3) 0.005(2)
O3 0.081(3) 0.059(3) 0.045(3) -0.016(2) 0.012(2) -0.007(2)
O22 0.068(3) 0.057(3) 0.066(3) -0.026(2) -0.013(2) 0.006(2)
C86 0.052(3) 0.036(3) 0.047(4) -0.013(3) -0.005(3) -0.008(2)
N2 0.059(3) 0.060(3) 0.050(3) -0.006(2) -0.007(2) 0.016(3)
O14 0.079(3) 0.064(3) 0.049(3) -0.004(2) 0.005(2) 0.008(2)
C94 0.041(3) 0.036(3) 0.051(3) -0.011(3) -0.009(3) -0.001(2)
C15 0.045(3) 0.031(3) 0.044(4) -0.007(3) -0.005(3) 0.004(3)
C70 0.063(4) 0.046(4) 0.046(3) -0.012(3) -0.005(3) -0.014(3)
O24 0.089(3) 0.066(3) 0.055(3) -0.025(2) -0.020(2) 0.022(2)
C46 0.062(4) 0.044(4) 0.034(3) 0.000(3) 0.000(3) 0.009(3)
O12 0.099(4) 0.051(3) 0.062(3) -0.002(2) -0.030(3) -0.011(2)
C81 0.043(3) 0.033(3) 0.050(4) -0.009(3) 0.000(3) -0.003(2)
C3 0.060(4) 0.047(4) 0.036(3) -0.006(3) -0.003(3) 0.021(3)
O9 0.061(3) 0.056(3) 0.062(3) -0.007(2) -0.013(2) 0.002(2)
C38 0.053(4) 0.056(3) 0.043(3) -0.012(3) 0.002(3) 0.001(3)
C97 0.043(3) 0.041(3) 0.049(3) -0.014(3) -0.004(3) -0.005(2)
O16 0.078(3) 0.049(3) 0.044(3) -0.006(2) 0.003(2) -0.004(2)
C9 0.049(4) 0.057(4) 0.046(4) -0.021(3) 0.004(3) 0.005(3)
C43 0.057(4) 0.055(4) 0.039(3) -0.010(3) 0.000(3) 0.000(3)
C27 0.044(3) 0.034(3) 0.059(4) -0.017(3) -0.013(3) 0.007(2)
C55 0.062(4) 0.046(4) 0.047(4) -0.012(3) 0.003(3) -0.004(3)
C69 0.078(4) 0.053(4) 0.046(4) -0.003(3) -0.003(3) -0.004(3)
C75 0.062(4) 0.051(4) 0.074(5) -0.004(3) -0.008(3) -0.023(3)
C89 0.054(4) 0.036(3) 0.048(3) -0.015(3) -0.009(3) -0.001(2)
C85 0.049(4) 0.033(3) 0.056(4) -0.009(3) -0.003(3) -0.004(3)
C66 0.062(4) 0.054(4) 0.038(3) -0.010(3) -0.002(3) -0.009(3)
C2 0.056(4) 0.060(4) 0.038(4) -0.005(3) -0.002(3) 0.014(3)
C7 0.081(5) 0.061(4) 0.053(4) -0.004(3) 0.001(3) 0.037(4)
C42 0.075(5) 0.065(4) 0.042(4) -0.001(3) 0.002(3) 0.011(3)
C76 0.052(4) 0.051(4) 0.069(4) 0.001(3) 0.006(3) -0.015(3)
Cl13 0.175(3) 0.178(3) 0.172(3) -0.047(3) -0.019(3) 0.021(3)
C12 0.044(3) 0.054(4) 0.095(5) -0.032(4) -0.011(3) 0.003(3)
N1 0.070(3) 0.059(3) 0.050(3) -0.006(3) -0.001(3) 0.013(3)
C58 0.064(4) 0.050(4) 0.039(3) -0.011(3) -0.001(3) -0.003(3)
C96 0.047(4) 0.049(4) 0.056(4) -0.014(3) -0.004(3) -0.005(3)
C34 0.053(4) 0.049(4) 0.056(4) -0.009(3) 0.002(3) 0.003(3)
C10 0.049(4) 0.038(3) 0.041(3) -0.008(3) 0.000(3) -0.001(3)
C18 0.045(3) 0.034(3) 0.042(3) -0.005(3) -0.003(3) 0.005(3)
C74 0.081(5) 0.044(4) 0.056(4) -0.007(3) -0.012(3) -0.020(3)
C23 0.072(4) 0.040(4) 0.063(4) -0.012(3) -0.011(3) 0.009(3)
C36 0.062(4) 0.062(4) 0.052(4) -0.009(3) -0.004(3) 0.002(3)
O21 0.125(4) 0.097(4) 0.085(4) -0.054(3) -0.048(3) 0.058(3)
C71 0.060(4) 0.058(4) 0.050(4) -0.010(3) -0.008(3) -0.014(3)
C47 0.064(4) 0.044(4) 0.042(4) -0.004(3) -0.002(3) 0.003(3)
O15 0.063(3) 0.127(4) 0.052(3) 0.015(3) -0.002(2) -0.002(3)
C60 0.086(5) 0.068(5) 0.050(4) -0.016(4) 0.019(4) -0.006(4)
C45 0.058(4) 0.057(4) 0.041(4) -0.009(3) 0.001(3) 0.005(3)
C35 0.050(4) 0.054(3) 0.045(4) -0.009(3) 0.006(3) 0.003(3)
C90 0.080(5) 0.050(4) 0.052(4) -0.018(3) 0.000(3) -0.012(3)
C80 0.049(3) 0.037(3) 0.061(4) -0.010(3) -0.008(3) -0.001(3)
C13 0.042(3) 0.044(3) 0.051(4) -0.017(3) -0.006(3) 0.007(3)
C63 0.064(4) 0.047(4) 0.038(3) -0.007(3) -0.004(3) -0.003(3)
C28 0.078(5) 0.065(5) 0.067(5) -0.002(4) -0.024(4) -0.015(4)
C87 0.061(4) 0.047(4) 0.047(4) -0.014(3) -0.008(3) -0.012(3)
C49 0.059(4) 0.064(4) 0.051(4) -0.010(3) -0.005(3) 0.014(3)
C26 0.054(4) 0.047(4) 0.066(4) -0.019(3) -0.007(3) 0.013(3)
C30 0.049(4) 0.039(3) 0.054(3) -0.015(3) -0.006(3) 0.009(3)
C29 0.043(3) 0.045(3) 0.047(4) -0.013(3) -0.002(3) 0.006(3)
C95 0.081(5) 0.068(5) 0.079(5) -0.031(4) -0.033(4) 0.021(4)
C20 0.056(4) 0.053(4) 0.097(5) -0.044(4) -0.023(4) 0.014(3)
C1 0.067(5) 0.128(7) 0.051(4) -0.028(4) 0.001(3) -0.006(4)
C65 0.072(4) 0.044(4) 0.046(4) -0.015(3) -0.001(3) -0.010(3)
C82 0.045(4) 0.041(3) 0.057(4) -0.001(3) -0.002(3) -0.005(3)
C17 0.065(4) 0.057(4) 0.064(4) -0.027(3) -0.025(3) 0.024(3)
C59 0.077(5) 0.065(4) 0.059(4) -0.021(3) 0.009(3) -0.016(3)
C8 0.063(4) 0.059(4) 0.059(4) -0.020(3) -0.003(3) 0.027(3)
C91 0.096(5) 0.044(4) 0.058(4) -0.023(3) -0.022(3) -0.003(3)
C92 0.067(4) 0.039(4) 0.072(5) -0.014(3) -0.022(3) -0.009(3)
C54 0.100(6) 0.080(5) 0.064(5) -0.036(4) -0.026(4) 0.027(4)
C25 0.075(5) 0.043(4) 0.085(5) -0.024(3) -0.028(4) 0.023(3)
C31 0.075(4) 0.049(4) 0.064(4) -0.015(3) -0.021(4) -0.002(3)
C98 0.052(4) 0.055(4) 0.048(4) -0.019(3) -0.006(3) 0.005(3)
C99 0.091(5) 0.054(4) 0.058(4) -0.014(3) -0.017(4) 0.011(4)
C40 0.081(5) 0.090(5) 0.050(4) -0.007(4) 0.019(4) 0.004(4)
C72 0.067(4) 0.119(7) 0.066(5) 0.001(5) -0.011(4) -0.003(4)
C24 0.089(5) 0.035(4) 0.066(4) -0.005(3) -0.022(3) 0.014(3)
C44 0.072(5) 0.130(7) 0.057(4) -0.040(5) -0.002(4) -0.008(5)
C56 0.058(4) 0.044(4) 0.063(4) -0.018(3) -0.004(3) -0.002(3)
C52 0.069(4) 0.055(4) 0.059(4) -0.006(3) -0.008(3) 0.017(3)
C62 0.090(5) 0.055(4) 0.047(4) -0.012(3) -0.002(3) -0.015(3)
C4 0.086(5) 0.070(5) 0.076(5) -0.032(4) -0.002(4) -0.012(4)
C5 0.080(5) 0.077(5) 0.075(5) -0.024(4) 0.004(4) -0.012(4)
C51 0.059(4) 0.064(4) 0.057(4) -0.012(3) -0.001(3) 0.012(3)
C32 0.146(8) 0.056(4) 0.091(6) -0.009(4) -0.051(6) -0.023(5)
C48 0.080(5) 0.071(5) 0.056(4) -0.018(4) 0.005(3) -0.009(4)
C16 0.074(4) 0.090(5) 0.044(4) 0.009(4) -0.005(3) -0.009(4)
C93 0.049(4) 0.045(4) 0.061(4) -0.012(3) -0.010(3) -0.006(3)
C50 0.073(4) 0.062(4) 0.053(4) -0.005(3) 0.003(3) 0.011(3)
C84 0.056(4) 0.042(4) 0.095(5) 0.001(3) -0.017(4) -0.005(3)
C41 0.083(5) 0.073(5) 0.044(4) 0.005(3) 0.004(3) 0.000(4)
C57 0.096(6) 0.082(6) 0.119(7) -0.056(5) -0.042(5) 0.036(4)
C1A 0.072(5) 0.047(4) 0.111(6) -0.035(4) -0.043(4) 0.011(3)
C77 0.051(4) 0.050(4) 0.053(4) -0.006(3) 0.003(3) -0.010(3)
C88 0.101(6) 0.071(5) 0.063(5) 0.000(4) -0.034(4) -0.026(4)
C33 0.078(5) 0.060(4) 0.093(6) -0.005(4) -0.025(4) -0.008(3)
C37 0.109(6) 0.083(5) 0.055(5) -0.008(4) -0.022(4) -0.006(4)
N3 0.093(4) 0.083(4) 0.087(4) -0.036(4) 0.006(4) -0.017(3)
C79 0.057(4) 0.051(4) 0.132(7) -0.018(4) -0.028(4) -0.001(3)
C1B 0.077(5) 0.069(5) 0.061(5) -0.026(4) 0.007(4) -0.011(4)
C64 0.087(5) 0.060(5) 0.068(5) -0.007(4) 0.005(4) 0.008(4)
C1C 0.085(5) 0.076(5) 0.093(6) -0.040(4) 0.018(4) -0.023(4)
C39 0.073(5) 0.076(5) 0.057(4) -0.009(3) 0.014(3) 0.015(4)
C83 0.077(5) 0.043(4) 0.100(6) 0.006(4) -0.035(4) -0.006(3)
C4S 0.135(8) 0.167(8) 0.086(7) -0.046(5) -0.036(5) 0.042(6)
C1S 0.086(5) 0.062(5) 0.118(6) -0.013(4) -0.033(4) 0.001(4)
C61 0.090(5) 0.066(4) 0.053(4) -0.023(4) 0.002(4) 0.001(4)
Cl11 0.0879(14) 0.0809(14) 0.1213(18) -0.0129(13) -0.0056(13) 0.0118(11)
Cl8 0.0752(14) 0.1130(17) 0.132(2) -0.0545(15) -0.0068(13) 0.0033(12)
Cl12 0.0796(14) 0.145(2) 0.0952(16) -0.0329(15) -0.0189(12) -0.0200(13)
Cl9 0.123(2) 0.118(2) 0.0953(17) -0.0066(15) 0.0122(14) -0.0301(15)
Cl7 0.1055(18) 0.151(2) 0.1053(18) -0.0411(17) -0.0257(14) 0.0051(16)
Cl10 0.210(3) 0.115(2) 0.0822(17) -0.0159(14) -0.0460(18) 0.041(2)
C3S 0.082(5) 0.061(4) 0.082(5) -0.022(4) -0.028(4) 0.006(4)
C2S 0.073(5) 0.080(5) 0.077(5) -0.026(4) 0.004(4) -0.001(4)
Cl1 0.1110(19) 0.155(2) 0.115(2) -0.0395(18) -0.0170(15) -0.0292(17)
C5S 0.115(7) 0.111(7) 0.117(8) -0.033(6) -0.018(6) -0.020(6)
C1D 0.074(4) 0.045(4) 0.039(4) -0.007(3) 0.006(3) 0.007(3)
C1E 0.111(6) 0.067(5) 0.058(5) -0.023(4) 0.016(4) -0.015(4)

loop_
_atom_type_symbol
_atom_type_description
_atom_type_scat_dispersion_real
_atom_type_scat_dispersion_imag
_atom_type_scat_source
C C 0.0033 0.0016 'International Tables Vol C Tables 4.2.6.8 and 6.1.1.4'
H H 0.0000 0.0000 'International Tables Vol C Tables 4.2.6.8 and 6.1.1.4'
Cl Cl 0.1484 0.1585 'International Tables Vol C Tables 4.2.6.8 and 6.1.1.4'
Cu Cu 0.3201 1.2651 'International Tables Vol C Tables 4.2.6.8 and 6.1.1.4'
N N 0.0061 0.0033 'International Tables Vol C Tables 4.2.6.8 and 6.1.1.4'
O O 0.0106 0.0060 'International Tables Vol C Tables 4.2.6.8 and 6.1.1.4'

loop_
_geom_angle_atom_site_label_1
_geom_angle_atom_site_label_2
_geom_angle_atom_site_label_3
_geom_angle
O20 Cu5 O18 173.63(18)
O20 Cu5 O17 89.56(16)
O20 Cu5 N4 91.64(18)
O20 Cu5 O19 90.58(17)
O18 Cu5 N4 94.71(18)
O17 Cu5 O18 90.05(17)
O17 Cu5 N4 97.64(18)
O19 Cu5 O18 88.01(17)
O19 Cu5 O17 163.72(19)
O19 Cu5 N4 98.62(19)
O5 Cu2 O7 91.28(15)
O5 Cu2 O6 89.69(16)
O5 Cu2 N2 87.24(18)
O8 Cu2 O5 178.14(16)
O8 Cu2 O7 90.45(16)
O8 Cu2 O6 88.44(17)
O8 Cu2 N2 93.4(2)
O7 Cu2 N2 93.07(17)
O6 Cu2 O7 159.58(18)
O6 Cu2 N2 107.35(18)
O2 Cu1 O4 172.46(18)
O2 Cu1 O3 88.90(18)
O2 Cu1 N1 94.17(19)
O1 Cu1 O2 90.97(18)
O1 Cu1 O4 87.86(18)
O1 Cu1 O3 167.99(19)
O1 Cu1 N1 97.87(19)
O4 Cu1 O3 90.70(19)
O4 Cu1 N1 93.37(19)
O3 Cu1 N1 94.12(19)
O10 Cu3 O11 178.69(19)
O10 Cu3 O9 90.16(19)
O12 Cu3 O11 91.07(19)
O12 Cu3 O10 90.11(19)
O12 Cu3 O9 175.8(2)
O9 Cu3 O11 88.62(18)
O13 Cu4 O14 90.24(19)
O13 Cu4 N3 96.8(2)
O14 Cu4 N3 87.6(2)
O16 Cu4 O13 170.8(2)
O16 Cu4 O14 89.94(19)
O16 Cu4 N3 92.5(2)
O15 Cu4 O13 88.5(2)
O15 Cu4 O14 172.8(2)
O15 Cu4 O16 90.2(2)
O15 Cu4 N3 99.6(3)
O23 Cu6 O22 89.65(19)
O23 Cu6 O24 90.62(18)
O22 Cu6 O24 168.9(2)
O21 Cu6 O23 175.5(2)
O21 Cu6 O22 89.8(2)
O21 Cu6 O24 90.8(2)
C85 O20 Cu5 127.7(4)
C15 O5 Cu2 126.9(3)
C47 O2 Cu1 126.7(4)
C6 C11 C14 123.1(5)
C10 C11 C14 118.6(5)
C10 C11 C6 118.3(5)
C20 O8 Cu2 127.9(4)
C15 C14 C11 119.7(5)
C15 C14 C13 120.4(5)
C13 C14 C11 119.1(5)
C18 O7 Cu2 127.4(4)
C82 O18 Cu5 126.3(4)
C45 O1 Cu1 127.2(4)
C13 O6 Cu2 128.0(4)
C29 O11 Cu3 128.0(4)
C78 C73 C70 124.1(5)
C78 C73 C74 117.9(6)
C74 C73 C70 118.0(6)
C73 C78 C81 122.1(5)
C77 C78 C73 119.3(5)
C77 C78 C81 118.6(5)
C2 O4 Cu1 127.2(4)
C11 C6 C3 124.0(5)
C11 C6 C7 117.2(5)
C7 C6 C3 118.7(5)
C96 O23 Cu6 127.7(4)
C36 O10 Cu3 128.4(4)
C71 O13 Cu4 128.3(4)
C80 O17 Cu5 127.8(4)
C27 C22 C19 123.1(5)
C23 C22 C19 117.8(5)
C23 C22 C27 119.1(5)
C4 N4 Cu5 121.7(4)
C1C N4 Cu5 124.1(5)
C1C N4 C4 114.2(6)
C87 O19 Cu5 128.0(4)
C18 C19 C22 119.5(5)
C20 C19 C22 119.0(5)
C20 C19 C18 120.8(5)
C1D O3 Cu1 127.3(4)
C56 O22 Cu6 128.9(4)
C85 C86 C89 120.0(5)
C85 C86 C87 121.0(5)
C87 C86 C89 118.0(5)
C49 N2 Cu2 122.4(4)
C52 N2 Cu2 120.9(4)
C52 N2 C49 115.6(6)
C69 O14 Cu4 128.0(4)
C89 C94 C97 123.3(5)
C93 C94 C97 118.8(5)
C93 C94 C89 118.0(5)
O5 C15 C14 125.7(5)
O5 C15 C1A 114.3(5)
C14 C15 C1A 120.0(5)
C69 C70 C73 118.7(6)
C69 C70 C71 120.8(6)
C71 C70 C73 120.0(6)
C98 O24 Cu6 128.0(4)
C47 C46 C43 119.4(6)
C47 C46 C45 120.4(6)
C45 C46 C43 119.0(6)
C31 O12 Cu3 128.3(4)
C80 C81 C78 118.7(5)
C82 C81 C78 120.1(5)
C82 C81 C80 120.3(5)
C2 C3 C6 120.0(6)
C2 C3 C1D 122.1(6)
C1D C3 C6 117.5(6)
C34 O9 Cu3 128.4(4)
C43 C38 C35 124.1(5)
C39 C38 C43 117.9(6)
C39 C38 C35 118.0(6)
C96 C97 C94 119.3(5)
C96 C97 C98 120.2(6)
C98 C97 C94 119.7(5)
C65 O16 Cu4 127.0(4)
C8 C9 C10 119.8(6)
C38 C43 C46 123.2(5)
C42 C43 C46 118.2(5)
C42 C43 C38 118.7(6)
C22 C27 C30 124.4(5)
C26 C27 C22 118.0(5)
C26 C27 C30 117.6(5)
C54 C55 C58 119.4(6)
C54 C55 C56 119.4(6)
C56 C55 C58 120.0(6)
O14 C69 C70 125.9(6)
O14 C69 C68B 110.7(8)
O14 C69 C68A 115.0(8)
C70 C69 C68B 122.3(8)
C70 C69 C68A 117.4(8)
C68A C69 C68B 25.9(7)
C76 C75 C74 119.3(6)
C94 C89 C86 123.4(5)
C90 C89 C86 118.7(5)
C90 C89 C94 117.9(5)
O20 C85 C86 125.9(5)
O20 C85 C84 113.3(5)
C86 C85 C84 120.8(5)
C65 C66 C63 119.6(6)
C16 C66 C63 118.7(6)
C16 C66 C65 120.3(6)
O4 C2 C3 125.1(6)
O4 C2 C1 113.2(6)
C3 C2 C1 121.6(6)
C8 C7 C6 123.8(6)
C41 C42 C43 122.0(6)
C75 C76 C77 120.1(6)
C49 N1 Cu1 123.0(4)
C49 N1 C50 116.0(6)
C50 N1 Cu1 120.7(4)
C63 C58 C55 124.9(5)
C59 C58 C55 117.3(6)
C59 C58 C63 117.7(6)
O23 C96 C97 125.7(6)
O23 C96 C95 113.6(5)
C97 C96 C95 120.7(6)
O9 C34 C35 125.2(6)
O9 C34 C33 112.7(6)
C35 C34 C33 122.0(6)
C9 C10 C11 122.6(5)
O7 C18 C19 125.2(5)
O7 C18 C17 113.1(5)
C19 C18 C17 121.6(5)
C75 C74 C73 122.5(6)
C24 C23 C22 121.5(6)
O10 C36 C35 126.0(6)
O10 C36 C37 113.0(6)
C35 C36 C37 120.9(6)
C54 O21 Cu6 128.6(5)
O13 C71 C70 125.9(6)
O13 C71 C72 112.8(6)
C70 C71 C72 121.3(6)
O2 C47 C46 126.3(6)
O2 C47 C48 112.8(6)
C46 C47 C48 120.9(6)
C16 O15 Cu4 127.8(5)
C59 C60 C61 119.9(6)
O1 C45 C46 125.6(6)
O1 C45 C44 113.8(6)
C46 C45 C44 120.4(6)
C34 C35 C38 118.7(6)
C36 C35 C38 120.5(6)
C36 C35 C34 119.9(6)
C91 C90 C89 122.7(6)
O17 C80 C81 124.9(5)
O17 C80 C79 113.9(5)
C81 C80 C79 121.1(5)
C14 C13 C12 121.6(5)
O6 C13 C14 124.7(5)
O6 C13 C12 113.6(5)
C58 C63 C66 123.0(5)
C62 C63 C66 118.3(6)
C62 C63 C58 118.8(6)
O19 C87 C86 124.8(5)
O19 C87 C88 112.7(5)
C86 C87 C88 122.4(5)
N1 C49 N2 126.2(6)
C25 C26 C27 122.1(6)
C29 C30 C27 120.6(5)
C29 C30 C31 119.3(6)
C31 C30 C27 119.5(5)
O11 C29 C28 113.1(5)
O11 C29 C30 125.9(5)
C30 C29 C28 120.9(6)
O8 C20 C19 125.9(6)
O8 C20 C21B 113.1(7)
O8 C20 C21A 113.5(8)
C19 C20 C21B 120.1(6)
C19 C20 C21A 117.9(7)
C21A C20 C21B 27.5(6)
O16 C65 C66 125.4(6)
O16 C65 C64 113.5(6)
C66 C65 C64 121.1(6)
O18 C82 C81 125.9(5)
O18 C82 C83 112.0(5)
C81 C82 C83 121.9(5)
C60 C59 C58 122.5(6)
C9 C8 C7 118.2(6)
C92 C91 C90 119.7(6)
C91 C92 C93 118.5(6)
C55 C54 C53B 121.8(7)
C55 C54 C53A 118.4(9)
O21 C54 C55 125.7(7)
O21 C54 C53B 110.8(7)
O21 C54 C53A 114.3(9)
C53B C54 C53A 26.9(8)
C24 C25 C26 119.2(6)
O12 C31 C30 126.1(6)
O12 C31 C32 113.4(6)
C30 C31 C32 120.2(6)
O24 C98 C97 125.6(6)
O24 C98 C99 113.3(5)
C97 C98 C99 121.0(6)
C41 C40 C39 119.1(6)
C25 C24 C23 119.9(6)
O22 C56 C55 125.6(6)
O22 C56 C57 113.3(6)
C55 C56 C57 121.0(6)
N2 C52 C51 123.0(6)
C61 C62 C63 122.8(6)
N4 C4 C5 123.8(7)
C1B C5 C4 116.6(7)
C52 C51 C50 116.7(6)
C66 C16 C67B 123.1(8)
C66 C16 C67A 118.8(8)
O15 C16 C66 125.3(6)
O15 C16 C67B 110.7(8)
O15 C16 C67A 113.1(8)
C67A C16 C67B 27.6(7)
C92 C93 C94 123.2(6)
N1 C50 C51 122.4(6)
C40 C41 C42 119.3(7)
C78 C77 C76 121.0(6)
C1B N3 Cu4 121.8(5)
C1C N3 Cu4 122.0(5)
C1C N3 C1B 114.8(7)
C5 C1B N3 122.6(7)
N4 C1C N3 127.8(7)
C38 C39 C40 122.9(7)
Cl15 C4S Cl14 112.4(7)
Cl15 C4S Cl13 112.7(7)
Cl14 C4S Cl13 111.0(6)
Cl5 C1S Cl4 110.1(5)
Cl5 C1S Cl6 112.0(5)
Cl6 C1S Cl4 110.5(4)
C62 C61 C60 118.3(6)
Cl11 C3S Cl12 112.9(4)
Cl11 C3S Cl10 109.4(4)
Cl12 C3S Cl10 110.8(4)
Cl8 C2S Cl7 109.0(4)
Cl9 C2S Cl8 110.6(5)
Cl9 C2S Cl7 110.9(4)
Cl1 C5S Cl3B 105.3(5)
Cl1 C5S Cl2A 105.3(4)
Cl1 C5S Cl3A 115.2(7)
Cl2B C5S Cl1 113.5(6)
Cl2B C5S Cl3B 100.4(7)
Cl2B C5S Cl2A 31.5(4)
Cl2B C5S Cl3A 65.5(8)
Cl3B C5S Cl2A 130.9(6)
Cl3A C5S Cl3B 35.1(4)
Cl3A C5S Cl2A 96.7(7)
O3 C1D C3 125.8(6)
O3 C1D C1E 112.9(6)
C3 C1D C1E 121.2(6)

loop_
_geom_bond_atom_site_label_1
_geom_bond_atom_site_label_2
_geom_bond_distance
Cu5 O20 1.920(4)
Cu5 O18 1.927(4)
Cu5 O17 1.924(4)
Cu5 N4 2.313(5)
Cu5 O19 1.922(4)
Cu2 O5 1.921(4)
Cu2 O8 1.907(4)
Cu2 O7 1.935(4)
Cu2 O6 1.923(4)
Cu2 N2 2.340(5)
Cu1 O2 1.924(4)
Cu1 O1 1.920(4)
Cu1 O4 1.928(4)
Cu1 O3 1.928(4)
Cu1 N1 2.316(5)
Cu3 O11 1.903(4)
Cu3 O10 1.894(4)
Cu3 O12 1.877(4)
Cu3 O9 1.902(4)
Cu4 O13 1.912(5)
Cu4 O14 1.920(4)
Cu4 O16 1.911(4)
Cu4 O15 1.909(5)
Cu4 N3 2.367(6)
Cu6 O23 1.899(4)
Cu6 O22 1.900(4)
Cu6 O24 1.901(4)
Cu6 O21 1.881(5)
Cl5 C1S 1.712(8)
Cl4 C1S 1.759(9)
Cl6 C1S 1.718(9)
O20 C85 1.273(7)
O5 C15 1.275(6)
O2 C47 1.273(7)
C11 C14 1.508(7)
C11 C6 1.394(8)
C11 C10 1.389(8)
O8 C20 1.270(7)
C14 C15 1.401(8)
C14 C13 1.412(8)
O7 C18 1.281(6)
O18 C82 1.279(7)
Cl15 C4S 1.695(10)
Cl14 C4S 1.700(11)
O1 C45 1.274(7)
O6 C13 1.277(6)
O11 C29 1.284(7)
C73 C78 1.387(8)
C73 C70 1.511(9)
C73 C74 1.400(8)
C78 C81 1.524(8)
C78 C77 1.382(8)
O4 C2 1.289(7)
C6 C3 1.503(8)
C6 C7 1.407(8)
O23 C96 1.281(7)
O10 C36 1.273(8)
O13 C71 1.275(8)
O17 C80 1.265(7)
C22 C19 1.510(8)
C22 C27 1.400(8)
C22 C23 1.390(8)
N4 C4 1.318(9)
N4 C1C 1.302(9)
O19 C87 1.279(7)
C19 C18 1.404(8)
C19 C20 1.402(8)
O3 C1D 1.260(7)
O22 C56 1.265(7)
C86 C89 1.514(8)
C86 C85 1.396(8)
C86 C87 1.420(8)
N2 C49 1.330(8)
N2 C52 1.325(8)
O14 C69 1.280(8)
C94 C97 1.515(8)
C94 C89 1.394(8)
C94 C93 1.382(8)
C15 C1A 1.486(8)
C70 C69 1.391(9)
C70 C71 1.400(9)
O24 C98 1.271(7)
C46 C43 1.511(8)
C46 C47 1.399(9)
C46 C45 1.412(9)
O12 C31 1.266(8)
C81 C80 1.412(8)
C81 C82 1.390(8)
C3 C2 1.383(9)
C3 C1D 1.410(9)
O9 C34 1.282(7)
C38 C43 1.409(8)
C38 C35 1.515(9)
C38 C39 1.375(9)
C97 C96 1.393(8)
C97 C98 1.396(8)
O16 C65 1.283(7)
C9 C10 1.380(8)
C9 C8 1.363(9)
C43 C42 1.386(9)
C27 C26 1.399(8)
C27 C30 1.497(8)
C55 C58 1.517(9)
C55 C54 1.387(9)
C55 C56 1.401(9)
C69 C68B 1.536(15)
C69 C68A 1.521(16)
C75 C76 1.357(10)
C75 C74 1.359(9)
C89 C90 1.388(8)
C85 C84 1.493(9)
C66 C63 1.509(9)
C66 C65 1.400(9)
C66 C16 1.388(10)
C2 C1 1.487(10)
C7 C8 1.365(9)
C42 C41 1.377(9)
C76 C77 1.387(9)
Cl13 C4S 1.739(12)
C12 C13 1.501(8)
N1 C49 1.315(8)
N1 C50 1.330(8)
C58 C63 1.399(8)
C58 C59 1.392(9)
C96 C95 1.515(9)
C34 C35 1.405(9)
C34 C33 1.479(9)
C18 C17 1.504(8)
C23 C24 1.378(9)
C36 C35 1.396(9)
C36 C37 1.501(10)
O21 C54 1.288(8)
C71 C72 1.514(10)
C47 C48 1.512(9)
O15 C16 1.278(8)
C60 C59 1.367(10)
C60 C61 1.380(10)
C45 C44 1.500(9)
C90 C91 1.373(9)
C80 C79 1.515(9)
C63 C62 1.385(9)
C28 C29 1.496(9)
C87 C88 1.498(9)
C26 C25 1.377(9)
C30 C29 1.384(8)
C30 C31 1.430(9)
C20 C21B 1.539(12)
C20 C21A 1.536(13)
C65 C64 1.501(9)
C82 C83 1.506(9)
C91 C92 1.354(9)
C92 C93 1.378(9)
C54 C53B 1.538(12)
C54 C53A 1.566(14)
C25 C24 1.375(10)
C31 C32 1.520(10)
C98 C99 1.514(9)
C40 C41 1.374(10)
C40 C39 1.375(10)
C56 C57 1.509(9)
C52 C51 1.349(9)
C62 C61 1.374(9)
C4 C5 1.378(10)
C5 C1B 1.325(10)
C51 C50 1.363(9)
C16 C67B 1.549(13)
C16 C67A 1.546(14)
N3 C1B 1.340(9)
N3 C1C 1.339(10)
Cl11 C3S 1.720(8)
Cl8 C2S 1.747(8)
Cl12 C3S 1.732(7)
Cl9 C2S 1.730(8)
Cl7 C2S 1.750(8)
Cl10 C3S 1.772(8)
Cl1 C5S 1.739(6)
Cl2B C5S 1.715(8)
Cl3B C5S 1.791(7)
C5S Cl2A 1.815(7)
C5S Cl3A 1.741(8)
C1D C1E 1.502(10)

loop_
_geom_torsion_atom_site_label_1
_geom_torsion_atom_site_label_2
_geom_torsion_atom_site_label_3
_geom_torsion_atom_site_label_4
_geom_torsion
Cu5 O20 C85 C86 5.6(9)
Cu5 O20 C85 C84 -176.1(4)
Cu5 O18 C82 C81 12.5(9)
Cu5 O18 C82 C83 -172.5(4)
Cu5 O17 C80 C81 7.6(9)
Cu5 O17 C80 C79 -167.2(5)
Cu5 N4 C4 C5 -177.4(6)
Cu5 N4 C1C N3 -179.0(7)
Cu5 O19 C87 C86 0.6(9)
Cu5 O19 C87 C88 -177.4(5)
Cu2 O5 C15 C14 13.0(8)
Cu2 O5 C15 C1A -169.7(4)
Cu2 O8 C20 C19 10.9(11)
Cu2 O8 C20 C21B -158.2(8)
Cu2 O8 C20 C21A 171.8(10)
Cu2 O7 C18 C19 7.9(8)
Cu2 O7 C18 C17 -170.4(4)
Cu2 O6 C13 C14 0.7(9)
Cu2 O6 C13 C12 -176.4(4)
Cu2 N2 C49 N1 170.1(5)
Cu2 N2 C52 C51 -168.8(5)
Cu1 O2 C47 C46 5.5(9)
Cu1 O2 C47 C48 -176.6(4)
Cu1 O1 C45 C46 2.2(9)
Cu1 O1 C45 C44 -173.0(5)
Cu1 O4 C2 C3 4.5(9)
Cu1 O4 C2 C1 -178.5(5)
Cu1 O3 C1D C3 -3.0(9)
Cu1 O3 C1D C1E -179.1(5)
Cu1 N1 C49 N2 -175.1(5)
Cu1 N1 C50 C51 173.1(5)
Cu3 O11 C29 C28 179.8(4)
Cu3 O11 C29 C30 2.4(8)
Cu3 O10 C36 C35 4.2(10)
Cu3 O10 C36 C37 -178.2(5)
Cu3 O12 C31 C30 3.0(10)
Cu3 O12 C31 C32 -172.1(5)
Cu3 O9 C34 C35 -1.0(9)
Cu3 O9 C34 C33 -176.9(5)
Cu4 O13 C71 C70 -0.5(10)
Cu4 O13 C71 C72 178.5(5)
Cu4 O14 C69 C70 -4.7(10)
Cu4 O14 C69 C68B 163.0(9)
Cu4 O14 C69 C68A -169.2(10)
Cu4 O16 C65 C66 6.2(9)
Cu4 O16 C65 C64 -176.4(4)
Cu4 O15 C16 C66 1.1(12)
Cu4 O15 C16 C67B 170.6(9)
Cu4 O15 C16 C67A -159.7(11)
Cu4 N3 C1B C5 165.4(6)
Cu4 N3 C1C N4 -169.3(6)
Cu6 O23 C96 C97 6.9(9)
Cu6 O23 C96 C95 -175.6(4)
Cu6 O22 C56 C55 2.9(9)
Cu6 O22 C56 C57 -174.6(5)
Cu6 O24 C98 C97 7.2(9)
Cu6 O24 C98 C99 -169.0(4)
Cu6 O21 C54 C55 4.4(13)
Cu6 O21 C54 C53B 169.8(9)
Cu6 O21 C54 C53A -161.2(12)
O20 Cu5 O18 C82 -105.8(15)
O20 Cu5 O17 C80 -176.8(5)
O20 Cu5 N4 C4 -73.6(5)
O20 Cu5 N4 C1C 108.4(6)
O20 Cu5 O19 C87 9.4(5)
O5 Cu2 O8 C20 -172(6)
O5 Cu2 O7 C18 -176.2(4)
O5 Cu2 O6 C13 14.4(5)
O5 Cu2 N2 C49 -66.7(5)
O5 Cu2 N2 C52 101.3(5)
O2 Cu1 O1 C45 10.2(5)
O2 Cu1 O4 C2 -98.6(14)
O2 Cu1 O3 C1D -176.6(5)
O2 Cu1 N1 C49 157.5(5)
O2 Cu1 N1 C50 -16.5(5)
C11 C14 C15 O5 178.4(5)
C11 C14 C15 C1A 1.2(8)
C11 C14 C13 O6 174.4(5)
C11 C14 C13 C12 -8.8(8)
C11 C6 C3 C2 88.4(7)
C11 C6 C3 C1D -99.1(7)
C11 C6 C7 C8 0.3(11)
O8 Cu2 O5 C15 -22(6)
O8 Cu2 O7 C18 4.5(5)
O8 Cu2 O6 C13 -165.7(5)
O8 Cu2 N2 C49 111.5(5)
O8 Cu2 N2 C52 -80.4(5)
C14 C11 C6 C3 -5.8(9)
C14 C11 C6 C7 177.1(6)
C14 C11 C10 C9 -177.7(5)
O7 Cu2 O5 C15 179.5(4)
O7 Cu2 O8 C20 -13.6(6)
O7 Cu2 O6 C13 107.2(6)
O7 Cu2 N2 C49 -157.8(5)
O7 Cu2 N2 C52 10.2(5)
O18 Cu5 O20 C85 -89.6(16)
O18 Cu5 O17 C80 9.5(5)
O18 Cu5 N4 C4 106.0(5)
O18 Cu5 N4 C1C -72.1(6)
O18 Cu5 O19 C87 -176.8(5)
O1 Cu1 O2 C47 -14.0(5)
O1 Cu1 O4 C2 -179.8(5)
O1 Cu1 O3 C1D 93.9(10)
O1 Cu1 N1 C49 -111.0(5)
O1 Cu1 N1 C50 75.0(5)
O6 Cu2 O5 C15 -20.9(5)
O6 Cu2 O8 C20 -173.2(6)
O6 Cu2 O7 C18 91.2(6)
O6 Cu2 N2 C49 22.1(5)
O6 Cu2 N2 C52 -169.9(5)
O11 Cu3 O10 C36 -34(9)
O11 Cu3 O12 C31 5.5(6)
O11 Cu3 O9 C34 -169.9(5)
C73 C78 C81 C80 -88.4(7)
C73 C78 C81 C82 102.8(7)
C73 C78 C77 C76 0.5(9)
C73 C70 C69 O14 -177.8(6)
C73 C70 C69 C68B 15.8(13)
C73 C70 C69 C68A -13.7(12)
C73 C70 C71 O13 -179.5(6)
C73 C70 C71 C72 1.5(9)
C78 C73 C70 C69 -92.4(8)
C78 C73 C70 C71 94.9(7)
C78 C73 C74 C75 -1.1(10)
C78 C81 C80 O17 170.3(6)
C78 C81 C80 C79 -15.2(9)
C78 C81 C82 O18 178.8(6)
C78 C81 C82 C83 4.3(9)
O4 Cu1 O2 C47 -95.0(14)
O4 Cu1 O1 C45 -177.2(5)
O4 Cu1 O3 C1D 10.9(5)
O4 Cu1 N1 C49 -22.7(5)
O4 Cu1 N1 C50 163.3(5)
C6 C11 C14 C15 92.6(7)
C6 C11 C14 C13 -98.0(7)
C6 C11 C10 C9 1.5(8)
C6 C3 C2 O4 -179.6(5)
C6 C3 C2 C1 3.7(9)
C6 C3 C1D O3 178.5(6)
C6 C3 C1D C1E -5.7(9)
C6 C7 C8 C9 2.0(11)
O23 Cu6 O22 C56 -167.8(5)
O23 Cu6 O24 C98 5.1(5)
O23 Cu6 O21 C54 71(3)
O10 Cu3 O11 C29 -162(8)
O10 Cu3 O12 C31 -175.1(6)
O10 Cu3 O9 C34 10.6(5)
O10 C36 C35 C38 178.7(6)
O10 C36 C35 C34 10.0(10)
O13 Cu4 O14 C69 8.9(6)
O13 Cu4 O16 C65 -98.1(12)
O13 Cu4 O15 C16 -176.1(7)
O13 Cu4 N3 C1B 165.1(6)
O13 Cu4 N3 C1C -29.4(7)
O17 Cu5 O20 C85 -176.2(5)
O17 Cu5 O18 C82 -19.2(5)
O17 Cu5 N4 C4 -163.4(5)
O17 Cu5 N4 C1C 18.6(6)
O17 Cu5 O19 C87 99.8(7)
C22 C19 C18 O7 174.8(5)
C22 C19 C18 C17 -7.0(8)
C22 C19 C20 O8 175.5(7)
C22 C19 C20 C21B -16.1(12)
C22 C19 C20 C21A 15.3(13)
C22 C27 C26 C25 1.3(9)
C22 C27 C30 C29 85.9(7)
C22 C27 C30 C31 -103.4(7)
C22 C23 C24 C25 1.0(10)
N4 Cu5 O20 C85 86.2(5)
N4 Cu5 O18 C82 78.4(5)
N4 Cu5 O17 C80 -85.2(5)
N4 Cu5 O19 C87 -82.4(5)
N4 C4 C5 C1B -4.2(12)
O19 Cu5 O20 C85 -12.4(5)
O19 Cu5 O18 C82 176.9(5)
O19 Cu5 O17 C80 92.6(7)
O19 Cu5 N4 C4 17.3(5)
O19 Cu5 N4 C1C -160.8(6)
C19 C22 C27 C26 175.2(5)
C19 C22 C27 C30 -5.2(9)
C19 C22 C23 C24 -176.4(6)
O3 Cu1 O2 C47 178.0(5)
O3 Cu1 O1 C45 99.5(10)
O3 Cu1 O4 C2 -11.7(5)
O3 Cu1 N1 C49 68.3(5)
O3 Cu1 N1 C50 -105.7(5)
O22 Cu6 O23 C96 179.3(5)
O22 Cu6 O24 C98 96.4(11)
O22 Cu6 O21 C54 -11.2(7)
C86 C89 C90 C91 -177.8(6)
N2 Cu2 O5 C15 86.5(5)
N2 Cu2 O8 C20 79.5(6)
N2 Cu2 O7 C18 -88.9(4)
N2 Cu2 O6 C13 -72.6(5)
N2 C52 C51 C50 -1.9(11)
O14 Cu4 O13 C71 -6.3(6)
O14 Cu4 O16 C65 170.8(5)
O14 Cu4 O15 C16 103.9(17)
O14 Cu4 N3 C1B -104.9(6)
O14 Cu4 N3 C1C 60.6(7)
C94 C97 C96 O23 178.5(5)
C94 C97 C96 C95 1.1(8)
C94 C97 C98 O24 174.2(6)
C94 C97 C98 C99 -9.9(9)
C94 C89 C90 C91 2.0(10)
C15 C14 C13 O6 -16.4(9)
C15 C14 C13 C12 160.5(6)
C70 C73 C78 C81 -2.1(9)
C70 C73 C78 C77 178.7(6)
C70 C73 C74 C75 179.8(6)
O24 Cu6 O23 C96 -11.8(5)
O24 Cu6 O22 C56 100.8(11)
O24 Cu6 O21 C54 179.8(7)
C46 C43 C42 C41 178.5(6)
O12 Cu3 O11 C29 -8.2(5)
O12 Cu3 O10 C36 172.1(5)
O12 Cu3 O9 C34 104(3)
C81 C78 C77 C76 -178.7(6)
C3 C6 C7 C8 -177.0(7)
O9 Cu3 O11 C29 176.1(5)
O9 Cu3 O10 C36 -12.1(5)
O9 Cu3 O12 C31 91(3)
O9 C34 C35 C38 179.5(5)
O9 C34 C35 C36 -11.6(9)
C38 C43 C42 C41 -1.6(10)
C97 C94 C89 C86 -3.9(9)
C97 C94 C89 C90 176.2(5)
C97 C94 C93 C92 -177.7(5)
O16 Cu4 O13 C71 -97.4(12)
O16 Cu4 O14 C69 179.6(6)
O16 Cu4 O15 C16 13.0(7)
O16 Cu4 N3 C1B -15.1(6)
O16 Cu4 N3 C1C 150.4(7)
C43 C46 C47 O2 178.7(5)
C43 C46 C47 C48 1.0(9)
C43 C46 C45 O1 177.1(6)
C43 C46 C45 C44 -7.9(9)
C43 C38 C35 C34 -87.7(8)
C43 C38 C35 C36 103.5(7)
C43 C38 C39 C40 1.0(11)
C43 C42 C41 C40 2.5(11)
C27 C22 C19 C18 -101.0(7)
C27 C22 C19 C20 88.5(7)
C27 C22 C23 C24 1.5(9)
C27 C26 C25 C24 1.1(10)
C27 C30 C29 O11 179.3(5)
C27 C30 C29 C28 2.1(9)
C27 C30 C31 O12 177.6(6)
C27 C30 C31 C32 -7.5(10)
C55 C58 C63 C66 -2.2(10)
C55 C58 C63 C62 177.9(6)
C55 C58 C59 C60 -177.5(7)
C69 C70 C71 O13 8.0(10)
C69 C70 C71 C72 -171.0(6)
C75 C76 C77 C78 0.7(10)
C89 C86 C85 O20 177.7(5)
C89 C86 C85 C84 -0.4(9)
C89 C86 C87 O19 178.8(6)
C89 C86 C87 C88 -3.4(9)
C89 C94 C97 C96 83.8(7)
C89 C94 C97 C98 -106.2(7)
C89 C94 C93 C92 1.2(9)
C89 C90 C91 C92 0.1(10)
C85 C86 C89 C94 81.4(7)
C85 C86 C89 C90 -98.7(7)
C85 C86 C87 O19 -12.1(9)
C85 C86 C87 C88 165.6(6)
C66 C63 C62 C61 179.6(6)
C2 C3 C1D O3 -9.1(10)
C2 C3 C1D C1E 166.6(6)
C7 C6 C3 C2 -94.5(7)
C7 C6 C3 C1D 78.0(8)
C76 C75 C74 C73 2.4(11)
N1 Cu1 O2 C47 84.0(5)
N1 Cu1 O1 C45 -84.1(5)
N1 Cu1 O4 C2 82.5(5)
N1 Cu1 O3 C1D -82.5(5)
C58 C55 C54 O21 177.4(7)
C58 C55 C54 C53B 13.4(13)
C58 C55 C54 C53A -17.6(15)
C58 C55 C56 O22 179.0(6)
C58 C55 C56 C57 -3.7(9)
C58 C63 C62 C61 -0.4(10)
C96 C97 C98 O24 -15.9(9)
C96 C97 C98 C99 160.0(6)
C10 C11 C14 C15 -88.3(6)
C10 C11 C14 C13 81.1(7)
C10 C11 C6 C3 175.1(6)
C10 C11 C6 C7 -2.0(9)
C10 C9 C8 C7 -2.6(10)
C18 C19 C20 O8 5.2(11)
C18 C19 C20 C21B 173.6(9)
C18 C19 C20 C21A -155.0(11)
C74 C73 C78 C81 178.8(5)
C74 C73 C78 C77 -0.3(9)
C74 C73 C70 C69 86.6(7)
C74 C73 C70 C71 -86.0(7)
C74 C75 C76 C77 -2.1(10)
C23 C22 C19 C18 76.8(7)
C23 C22 C19 C20 -93.6(7)
C23 C22 C27 C26 -2.6(8)
C23 C22 C27 C30 176.9(5)
O21 Cu6 O23 C96 97(2)
O21 Cu6 O22 C56 7.8(6)
O21 Cu6 O24 C98 -170.6(6)
C71 C70 C69 O14 -5.2(10)
C71 C70 C69 C68B -171.6(11)
C71 C70 C69 C68A 158.9(11)
C47 C46 C43 C38 104.9(7)
C47 C46 C43 C42 -75.1(8)
C47 C46 C45 O1 -15.9(9)
C47 C46 C45 C44 159.1(6)
O15 Cu4 O13 C71 -179.2(6)
O15 Cu4 O14 C69 88.7(17)
O15 Cu4 O16 C65 -16.4(5)
O15 Cu4 N3 C1B 75.5(6)
O15 Cu4 N3 C1C -119.0(7)
C45 C46 C43 C38 -88.0(8)
C45 C46 C43 C42 92.0(7)
C45 C46 C47 O2 11.7(9)
C45 C46 C47 C48 -166.0(6)
C35 C38 C43 C46 -1.9(10)
C35 C38 C43 C42 178.2(6)
C35 C38 C39 C40 -177.5(7)
C90 C91 C92 C93 -1.5(10)
C80 C81 C82 O18 10.2(10)
C80 C81 C82 C83 -164.3(6)
C13 C14 C15 O5 9.2(9)
C13 C14 C15 C1A -168.0(6)
C63 C66 C65 O16 -179.9(6)
C63 C66 C65 C64 2.9(9)
C63 C66 C16 O15 175.9(7)
C63 C66 C16 C67B 7.7(14)
C63 C66 C16 C67A -24.3(14)
C63 C58 C59 C60 0.7(11)
C63 C62 C61 C60 0.6(11)
C87 C86 C89 C94 -109.4(7)
C87 C86 C89 C90 70.4(8)
C87 C86 C85 O20 9.0(9)
C87 C86 C85 C84 -169.2(6)
C49 N2 C52 C51 0.0(10)
C49 N1 C50 C51 -1.3(10)
C26 C27 C30 C29 -94.5(7)
C26 C27 C30 C31 76.1(7)
C26 C25 C24 C23 -2.3(10)
C30 C27 C26 C25 -178.2(6)
C29 C30 C31 O12 -11.6(10)
C29 C30 C31 C32 163.2(7)
C20 C19 C18 O7 -15.0(9)
C20 C19 C18 C17 163.3(6)
C65 C66 C63 C58 99.0(7)
C65 C66 C63 C62 -81.1(8)
C65 C66 C16 O15 -17.7(12)
C65 C66 C16 C67B 174.0(11)
C65 C66 C16 C67A 142.0(12)
C82 C81 C80 O17 -21.0(9)
C82 C81 C80 C79 153.5(6)
C59 C58 C63 C66 179.7(6)
C59 C58 C63 C62 -0.2(9)
C59 C60 C61 C62 -0.1(11)
C8 C9 C10 C11 0.9(9)
C91 C92 C93 C94 0.9(10)
C54 C55 C58 C63 98.6(8)
C54 C55 C58 C59 -83.2(8)
C54 C55 C56 O22 -13.8(10)
C54 C55 C56 C57 163.6(7)
C31 C30 C29 O11 8.6(9)
C31 C30 C29 C28 -168.5(6)
C98 C97 C96 O23 8.5(9)
C98 C97 C96 C95 -168.9(6)
C56 C55 C58 C63 -94.1(8)
C56 C55 C58 C59 84.0(8)
C56 C55 C54 O21 10.0(12)
C56 C55 C54 C53B -153.9(10)
C56 C55 C54 C53A 175.0(12)
C52 N2 C49 N1 1.5(10)
C52 C51 C50 N1 2.6(11)
C4 N4 C1C N3 2.9(12)
C4 C5 C1B N3 4.2(12)
C16 C66 C63 C58 -94.6(8)
C16 C66 C63 C62 85.3(8)
C16 C66 C65 O16 13.9(10)
C16 C66 C65 C64 -163.3(7)
C93 C94 C97 C96 -97.3(7)
C93 C94 C97 C98 72.6(7)
C93 C94 C89 C86 177.3(5)
C93 C94 C89 C90 -2.6(8)
C50 N1 C49 N2 -0.8(10)
C41 C40 C39 C38 -0.1(13)
C77 C78 C81 C80 90.7(7)
C77 C78 C81 C82 -78.0(7)
C33 C34 C35 C38 -5.1(9)
C33 C34 C35 C36 163.9(6)
C37 C36 C35 C38 1.3(9)
C37 C36 C35 C34 -167.4(6)
N3 Cu4 O13 C71 81.2(6)
N3 Cu4 O14 C69 -87.9(6)
N3 Cu4 O16 C65 83.2(5)
N3 Cu4 O15 C16 -79.5(7)
C1B N3 C1C N4 -2.8(13)
C1C N4 C4 C5 0.9(11)
C1C N3 C1B C5 -1.1(12)
C39 C38 C43 C46 179.8(6)
C39 C38 C43 C42 -0.2(9)
C39 C38 C35 C34 90.7(8)
C39 C38 C35 C36 -78.1(8)
C39 C40 C41 C42 -1.7(12)
C61 C60 C59 C58 -0.6(12)
C1D C3 C2 O4 8.3(9)
C1D C3 C2 C1 -168.5(6)
